data_1553026
loop_
_publ_author_name
'Wei, Junnian'
'Zhang, Yongliang'
'Zhang, Wen-Xiong'
'Xi, Zhenfeng'

_publ_section_title
;
 Synthesis and applications of 1-iodo-4-MgCl-1,3-dienes and 1-iodovinyl
 phenylmagnesium chlorides
;
_journal_issue 8
_journal_name_full 'Org. Chem. Front.'
_journal_page_first 983
_journal_paper_doi 10.1039/C4QO00191E
_journal_volume 1
_journal_year 2014
_chemical_formula_moiety 'C27 H30 B O2 P'
_chemical_formula_sum 'C27 H30 B O2 P'
_chemical_formula_weight 428.29
_space_group_crystal_system monoclinic
_space_group_IT_number 14
_space_group_name_Hall '-P 2ybc'
_space_group_name_H-M_alt 'P 1 21/c 1'
_atom_sites_solution_hydrogens geom
_atom_sites_solution_primary direct
_audit_creation_date 2014-05-28
_audit_creation_method
;
Olex2 1.2-beta
(compiled 2014.05.21 svn.r2940 for OlexSys, GUI svn.r4844)
;
_cell_angle_alpha 90
_cell_angle_beta 96.227(6)
_cell_angle_gamma 90
_cell_formula_units_Z 8
_cell_length_a 6.9068(5)
_cell_length_b 34.826(2)
_cell_length_c 20.4959(11)
_cell_measurement_reflns_used 970
_cell_measurement_temperature 180.01(10)
_cell_measurement_theta_max 56.4610
_cell_measurement_theta_min 3.2990
_cell_volume 4900.9(5)
_computing_cell_refinement
;
CrysAlisPro, Agilent Technologies,
Version 1.171.36.32 (release 02-08-2013 CrysAlis171 .NET)
(compiled Aug  2 2013,16:46:58)
;
_computing_data_collection
;
CrysAlisPro, Agilent Technologies,
Version 1.171.36.32 (release 02-08-2013 CrysAlis171 .NET)
(compiled Aug  2 2013,16:46:58)
;
_computing_data_reduction
;
CrysAlisPro, Agilent Technologies,
Version 1.171.36.32 (release 02-08-2013 CrysAlis171 .NET)
(compiled Aug  2 2013,16:46:58)
;
_computing_molecular_graphics 'Olex2 (Dolomanov et al., 2009)'
_computing_publication_material 'Olex2 (Dolomanov et al., 2009)'
_computing_structure_refinement
;
SHELXL, G.M. Sheldrick, Acta Cryst.
(2008). A64, 112-122
;
_computing_structure_solution
;
SHELXS, G.M. Sheldrick, Acta Cryst.
(2008). A64, 112-122
;
_diffrn_ambient_temperature 180.01(10)
_diffrn_detector_area_resol_mean 10.3914
_diffrn_measured_fraction_theta_full 0.998
_diffrn_measured_fraction_theta_max 0.965
_diffrn_measurement_details
;
#__ type_ start__ end____ width___ exp.time_
  1 omega  -21.00   34.00   1.0000    8.0000
omega____ theta____ kappa____ phi______ frames
    -      -40.8556   38.0000 -120.0000 55

#__ type_ start__ end____ width___ exp.time_
  2 omega  -50.00  -19.00   1.0000    8.0000
omega____ theta____ kappa____ phi______ frames
    -      -40.8556   38.0000  120.0000 31

#__ type_ start__ end____ width___ exp.time_
  3 omega -112.00  -14.00   1.0000    8.0000
omega____ theta____ kappa____ phi______ frames
    -      -40.8556  -57.0000  -30.0000 98

#__ type_ start__ end____ width___ exp.time_
  4 omega    3.00   68.00   1.0000    8.0000
omega____ theta____ kappa____ phi______ frames
    -       40.8556  -99.0000  -90.0000 65

#__ type_ start__ end____ width___ exp.time_
  5 omega   33.00   87.00   1.0000   30.0000
omega____ theta____ kappa____ phi______ frames
    -      107.3775  -30.0000  -60.0000 54

#__ type_ start__ end____ width___ exp.time_
  6 omega   38.00   78.00   1.0000   30.0000
omega____ theta____ kappa____ phi______ frames
    -      107.3775  -30.0000 -150.0000 40

#__ type_ start__ end____ width___ exp.time_
  7 omega   95.00  121.00   1.0000   30.0000
omega____ theta____ kappa____ phi______ frames
    -      107.3775 -125.0000  150.0000 26

#__ type_ start__ end____ width___ exp.time_
  8 omega   94.00  145.00   1.0000   30.0000
omega____ theta____ kappa____ phi______ frames
    -      107.3775  125.0000  -30.0000 51

#__ type_ start__ end____ width___ exp.time_
  9 omega   67.00  107.00   1.0000   30.0000
omega____ theta____ kappa____ phi______ frames
    -      107.3775 -125.0000 -120.0000 40

#__ type_ start__ end____ width___ exp.time_
 10 omega   94.00  120.00   1.0000   30.0000
omega____ theta____ kappa____ phi______ frames
    -      107.3775  125.0000 -120.0000 26

#__ type_ start__ end____ width___ exp.time_
 11 omega   84.00  172.00   1.0000   30.0000
omega____ theta____ kappa____ phi______ frames
    -      107.3775   45.0000  -30.0000 88

#__ type_ start__ end____ width___ exp.time_
 12 omega   41.00  139.00   1.0000   30.0000
omega____ theta____ kappa____ phi______ frames
    -      107.3775  -77.0000   30.0000 98
;
_diffrn_measurement_device_type 'SuperNova, Dual, Cu at zero, Atlas'
_diffrn_measurement_method '\w scans'
_diffrn_orient_matrix_UB_11 -0.0137785000
_diffrn_orient_matrix_UB_12 0.0244988000
_diffrn_orient_matrix_UB_13 -0.0629204000
_diffrn_orient_matrix_UB_21 -0.0036458000
_diffrn_orient_matrix_UB_22 -0.0368436000
_diffrn_orient_matrix_UB_23 -0.0417803000
_diffrn_orient_matrix_UB_31 -0.2237970000
_diffrn_orient_matrix_UB_32 -0.0009246000
_diffrn_orient_matrix_UB_33 -0.0036340000
_diffrn_radiation_monochromator mirror
_diffrn_radiation_type CuK\a
_diffrn_radiation_wavelength 1.54184
_diffrn_reflns_av_R_equivalents 0.1321
_diffrn_reflns_av_unetI/netI 0.2448
_diffrn_reflns_Laue_measured_fraction_full 0.998
_diffrn_reflns_Laue_measured_fraction_max 0.965
_diffrn_reflns_limit_h_max 6
_diffrn_reflns_limit_h_min -8
_diffrn_reflns_limit_k_max 39
_diffrn_reflns_limit_k_min -42
_diffrn_reflns_limit_l_max 25
_diffrn_reflns_limit_l_min -23
_diffrn_reflns_number 19191
_diffrn_reflns_point_group_measured_fraction_full 0.998
_diffrn_reflns_point_group_measured_fraction_max 0.965
_diffrn_reflns_theta_full 67.684
_diffrn_reflns_theta_max 74.203
_diffrn_reflns_theta_min 4.340
_diffrn_source 'SuperNova (Cu) X-ray Source'
_exptl_absorpt_coefficient_mu 1.139
_exptl_absorpt_correction_T_max 1.00000
_exptl_absorpt_correction_T_min 0.71080
_exptl_absorpt_correction_type multi-scan
_exptl_absorpt_process_details
;
CrysAlisPro, Agilent Technologies,
Version 1.171.36.32 (release 02-08-2013 CrysAlis171 .NET)
(compiled Aug  2 2013,16:46:58)
Empirical absorption correction using spherical harmonics,
 implemented in SCALE3 ABSPACK scaling algorithm.
;
_exptl_crystal_colour colourless
_exptl_crystal_colour_primary colourless
_exptl_crystal_density_diffrn 1.161
_exptl_crystal_description block
_exptl_crystal_F_000 1824
_exptl_crystal_size_max 0.1
_exptl_crystal_size_mid 0.05
_exptl_crystal_size_min 0.03
_refine_diff_density_max 0.534
_refine_diff_density_min -0.281
_refine_diff_density_rms 0.061
_refine_ls_extinction_method none
_refine_ls_goodness_of_fit_ref 0.947
_refine_ls_hydrogen_treatment constr
_refine_ls_matrix_type full
_refine_ls_number_parameters 569
_refine_ls_number_reflns 9652
_refine_ls_number_restraints 0
_refine_ls_restrained_S_all 0.947
_refine_ls_R_factor_all 0.2312
_refine_ls_R_factor_gt 0.0928
_refine_ls_shift/su_max 0.000
_refine_ls_shift/su_mean 0.000
_refine_ls_structure_factor_coef Fsqd
_refine_ls_weighting_details 'w=1/[\s^2^(Fo^2^)+(0.0003P)^2^] where P=(Fo^2^+2Fc^2^)/3'
_refine_ls_weighting_scheme calc
_refine_ls_wR_factor_gt 0.1582
_refine_ls_wR_factor_ref 0.2427
_reflns_Friedel_coverage 0.000
_reflns_number_gt 3216
_reflns_number_total 9652
_reflns_threshold_expression 'I > 2\s(I)'
_cod_data_source_file c4qo00191e2.cif
_cod_data_source_block 14mar24b
_cod_original_cell_volume 4901.0(5)
_cod_database_code 1553026
_shelxl_version_number 2014-3
_chemical_oxdiff_formula 'C20 H20 B P O2'
_chemical_oxdiff_usercomment wjn-FLP
_shelx_space_group_comment
;
The symmetry employed for this shelxl refinement is uniquely defined
by the following loop, which should always be used as a source of
symmetry information in preference to the above space-group names.
They are only intended as comments.
;
_reflns_odcompleteness_completeness 99.93
_reflns_odcompleteness_iscentric 1
_reflns_odcompleteness_theta 66.49
_olex2_refinement_description
;
1. Fixed Uiso
 At 1.2 times of:
  All C(H) groups
 At 1.5 times of:
  All C(H,H,H) groups
2.a Aromatic/amide H refined with riding coordinates:
 C2(H2), C2B(H2B), C3(H3), C3B(H3B), C4(H4), C4B(H4B), C5(H5), C5B(H5B),
 C8(H8), C8B(H8B), C11(H11), C11B(H11B), C12(H12), C12B(H12B), C13(H13),
 C13B(H13B), C14(H14), C14B(H14B), C15(H15), C15B(H15B), C17(H17), C17B(H17B),
 C18(H18), C18B(H18B), C19(H19), C19B(H19B), C20(H20), C20B(H20B), C21(H21),
 C21B(H21B)
2.b Idealised Me refined as rotating group:
 C9(H9A,H9B,H9C), C9B(H9BA,H9BB,H9BC), C24(H24A,H24B,H24C), C24B(H24D,H24E,
 H24F), C25(H25A,H25B,H25C), C25B(H25D,H25E,H25F), C26(H26A,H26B,H26C),
 C26B(H26D,H26E,H26F), C27(H27A,H27B,H27C), C27B(H27D,H27E,H27F)
;
_olex2_submission_special_instructions 'No special instructions were received'

loop_
_space_group_symop_operation_xyz
'x, y, z'
'-x, y+1/2, -z+1/2'
'-x, -y, -z'
'x, -y-1/2, z-1/2'

loop_
_atom_site_label
_atom_site_type_symbol
_atom_site_fract_x
_atom_site_fract_y
_atom_site_fract_z
_atom_site_U_iso_or_equiv
_atom_site_adp_type
_atom_site_occupancy
_atom_site_site_symmetry_order
_atom_site_calc_flag
_atom_site_refinement_flags_posn
P1 P 0.0926(3) 0.42350(6) 0.68806(9) 0.0486(4) Uani 1 1 d .
O1 O 0.5189(7) 0.45738(14) 0.9186(2) 0.0469(11) Uani 1 1 d .
O2 O 0.5941(7) 0.44430(14) 0.8155(2) 0.0491(12) Uani 1 1 d .
C1 C 0.3011(9) 0.37609(18) 0.8076(3) 0.0370(13) Uani 1 1 d .
C2 C 0.1569(10) 0.3481(2) 0.8086(3) 0.0468(16) Uani 1 1 d .
H2 H 0.1202 0.3339 0.7708 0.056 Uiso 1 1 calc R
C3 C 0.0668(10) 0.3409(2) 0.8649(3) 0.0464(16) Uani 1 1 d .
H3 H -0.0322 0.3227 0.8643 0.056 Uiso 1 1 calc R
C4 C 0.1253(10) 0.3607(2) 0.9212(3) 0.0505(18) Uani 1 1 d .
H4 H 0.0718 0.3547 0.9597 0.061 Uiso 1 1 calc R
C5 C 0.2639(9) 0.3896(2) 0.9213(3) 0.0435(15) Uani 1 1 d .
H5 H 0.2976 0.4037 0.9594 0.052 Uiso 1 1 calc R
C6 C 0.3546(9) 0.3979(2) 0.8643(3) 0.0408(14) Uani 1 1 d .
C7 C 0.4011(9) 0.37989(19) 0.7467(3) 0.0401(14) Uani 1 1 d .
C8 C 0.3203(10) 0.3969(2) 0.6929(3) 0.0468(16) Uani 1 1 d .
H8 H 0.3836 0.3951 0.6553 0.056 Uiso 1 1 calc R
C9 C 0.5979(10) 0.3613(2) 0.7503(3) 0.0537(18) Uani 1 1 d .
H9A H 0.6872 0.3750 0.7812 0.081 Uiso 1 1 calc GR
H9B H 0.6441 0.3620 0.7078 0.081 Uiso 1 1 calc GR
H9C H 0.5885 0.3352 0.7643 0.081 Uiso 1 1 calc GR
C10 C -0.0581(10) 0.3973(2) 0.6244(3) 0.0455(16) Uani 1 1 d .
C11 C -0.0243(12) 0.3584(2) 0.6128(4) 0.059(2) Uani 1 1 d .
H11 H 0.0860 0.3467 0.6340 0.070 Uiso 1 1 calc R
C12 C -0.1531(12) 0.3369(3) 0.5699(4) 0.069(2) Uani 1 1 d .
H12 H -0.1304 0.3109 0.5640 0.083 Uiso 1 1 calc R
C13 C -0.3130(14) 0.3541(3) 0.5365(4) 0.075(3) Uani 1 1 d .
H13 H -0.3952 0.3403 0.5062 0.090 Uiso 1 1 calc R
C14 C -0.3506(13) 0.3924(3) 0.5483(4) 0.076(3) Uani 1 1 d .
H14 H -0.4609 0.4039 0.5266 0.091 Uiso 1 1 calc R
C15 C -0.2271(10) 0.4140(3) 0.5921(3) 0.058(2) Uani 1 1 d .
H15 H -0.2564 0.4396 0.6000 0.069 Uiso 1 1 calc R
C16 C 0.1668(10) 0.4656(2) 0.6414(3) 0.0516(18) Uani 1 1 d .
C17 C 0.1939(13) 0.4659(3) 0.5767(4) 0.074(3) Uani 1 1 d .
H17 H 0.1710 0.4437 0.5518 0.089 Uiso 1 1 calc R
C18 C 0.2550(17) 0.4989(4) 0.5475(5) 0.098(4) Uani 1 1 d .
H18 H 0.2645 0.4987 0.5026 0.118 Uiso 1 1 calc R
C19 C 0.3012(15) 0.5311(3) 0.5815(5) 0.085(3) Uani 1 1 d .
H19 H 0.3484 0.5526 0.5614 0.103 Uiso 1 1 calc R
C20 C 0.2762(14) 0.5312(3) 0.6471(6) 0.087(3) Uani 1 1 d .
H20 H 0.3072 0.5532 0.6719 0.104 Uiso 1 1 calc R
C21 C 0.2051(13) 0.4989(2) 0.6771(5) 0.068(2) Uani 1 1 d .
H21 H 0.1835 0.4999 0.7211 0.081 Uiso 1 1 calc R
C22 C 0.7285(10) 0.4752(2) 0.8409(3) 0.0455(16) Uani 1 1 d .
C23 C 0.6252(11) 0.4914(2) 0.8990(4) 0.0519(18) Uani 1 1 d .
C24 C 0.9239(11) 0.4562(3) 0.8638(4) 0.067(2) Uani 1 1 d .
H24A H 0.9084 0.4392 0.8998 0.101 Uiso 1 1 calc GR
H24B H 1.0181 0.4756 0.8777 0.101 Uiso 1 1 calc GR
H24C H 0.9678 0.4418 0.8282 0.101 Uiso 1 1 calc GR
C25 C 0.7473(11) 0.5026(2) 0.7850(4) 0.0568(19) Uani 1 1 d .
H25A H 0.8056 0.4896 0.7508 0.085 Uiso 1 1 calc GR
H25B H 0.8277 0.5239 0.8005 0.085 Uiso 1 1 calc GR
H25C H 0.6206 0.5118 0.7682 0.085 Uiso 1 1 calc GR
C26 C 0.4704(12) 0.5214(2) 0.8750(4) 0.072(2) Uani 1 1 d .
H26A H 0.3972 0.5124 0.8355 0.108 Uiso 1 1 calc GR
H26B H 0.5330 0.5452 0.8666 0.108 Uiso 1 1 calc GR
H26C H 0.3841 0.5252 0.9082 0.108 Uiso 1 1 calc GR
C27 C 0.7570(11) 0.5051(2) 0.9554(4) 0.061(2) Uani 1 1 d .
H27A H 0.6819 0.5131 0.9898 0.092 Uiso 1 1 calc GR
H27B H 0.8315 0.5265 0.9421 0.092 Uiso 1 1 calc GR
H27C H 0.8436 0.4848 0.9711 0.092 Uiso 1 1 calc GR
B1 B 0.4919(10) 0.4333(2) 0.8667(3) 0.0380(16) Uani 1 1 d .

loop_
_atom_site_aniso_label
_atom_site_aniso_U_11
_atom_site_aniso_U_22
_atom_site_aniso_U_33
_atom_site_aniso_U_23
_atom_site_aniso_U_13
_atom_site_aniso_U_12
P1 0.0534(11) 0.0497(10) 0.0439(9) 0.0040(8) 0.0107(8) 0.0012(9)
O1 0.057(3) 0.041(3) 0.044(2) -0.004(2) 0.011(2) -0.006(2)
O2 0.062(3) 0.043(3) 0.043(2) -0.003(2) 0.009(2) -0.012(2)
C1 0.037(3) 0.035(3) 0.041(3) 0.006(3) 0.011(3) -0.003(3)
C2 0.049(4) 0.045(4) 0.047(4) -0.004(3) 0.006(3) -0.007(3)
C3 0.044(4) 0.041(4) 0.055(4) 0.008(3) 0.010(3) -0.005(3)
C4 0.051(4) 0.053(4) 0.050(4) 0.016(3) 0.017(3) 0.000(4)
C5 0.046(4) 0.045(4) 0.040(3) 0.004(3) 0.008(3) 0.003(3)
C6 0.042(4) 0.040(4) 0.040(3) -0.002(3) 0.004(3) -0.001(3)
C7 0.042(4) 0.038(3) 0.040(3) -0.004(3) 0.007(3) -0.003(3)
C8 0.048(4) 0.048(4) 0.048(4) -0.008(3) 0.017(3) -0.004(3)
C9 0.050(4) 0.056(5) 0.056(4) -0.002(4) 0.012(3) -0.007(4)
C10 0.055(4) 0.047(4) 0.036(3) 0.012(3) 0.012(3) -0.011(3)
C11 0.065(5) 0.063(5) 0.048(4) -0.003(4) 0.006(4) -0.009(4)
C12 0.077(6) 0.075(6) 0.057(5) -0.001(4) 0.019(4) -0.032(5)
C13 0.087(7) 0.093(8) 0.045(4) 0.009(5) 0.009(4) -0.037(6)
C14 0.065(6) 0.102(8) 0.062(5) 0.022(6) 0.012(4) -0.016(6)
C15 0.050(4) 0.066(5) 0.056(4) 0.016(4) 0.003(3) -0.012(4)
C16 0.046(4) 0.058(5) 0.051(4) 0.011(4) 0.004(3) -0.004(4)
C17 0.110(8) 0.068(6) 0.047(4) -0.001(4) 0.019(5) -0.033(6)
C18 0.127(9) 0.108(10) 0.061(6) 0.034(6) 0.014(6) -0.025(8)
C19 0.090(7) 0.060(6) 0.107(8) 0.033(6) 0.016(6) 0.002(5)
C20 0.086(7) 0.055(6) 0.118(9) 0.010(6) 0.007(6) -0.016(5)
C21 0.076(6) 0.045(4) 0.083(6) 0.002(4) 0.017(5) -0.002(4)
C22 0.049(4) 0.035(3) 0.054(4) -0.003(3) 0.013(3) -0.008(3)
C23 0.054(4) 0.039(4) 0.064(5) -0.002(3) 0.014(4) 0.003(3)
C24 0.054(5) 0.071(6) 0.077(5) 0.002(5) 0.008(4) 0.004(4)
C25 0.057(4) 0.051(4) 0.066(5) 0.011(4) 0.017(4) -0.012(4)
C26 0.084(6) 0.042(4) 0.092(6) -0.003(4) 0.016(5) 0.017(4)
C27 0.071(5) 0.057(5) 0.055(4) -0.010(4) 0.008(4) -0.027(4)
B1 0.038(4) 0.035(4) 0.040(4) -0.001(3) 0.001(3) 0.004(3)

loop_
_atom_type_symbol
_atom_type_description
_atom_type_scat_dispersion_real
_atom_type_scat_dispersion_imag
_atom_type_scat_source
C C 0.0181 0.0091 'International Tables Vol C Tables 4.2.6.8 and 6.1.1.4'
H H 0.0000 0.0000 'International Tables Vol C Tables 4.2.6.8 and 6.1.1.4'
B B 0.0090 0.0039 'International Tables Vol C Tables 4.2.6.8 and 6.1.1.4'
O O 0.0492 0.0322 'International Tables Vol C Tables 4.2.6.8 and 6.1.1.4'
P P 0.2955 0.4335 'International Tables Vol C Tables 4.2.6.8 and 6.1.1.4'

loop_
_geom_angle_atom_site_label_1
_geom_angle_atom_site_label_2
_geom_angle_atom_site_label_3
_geom_angle
C8 P1 C10 101.9(3)
C8 P1 C16 98.4(3)
C10 P1 C16 101.3(3)
B1 O1 C23 108.4(5)
B1 O2 C22 106.7(5)
C2 C1 C6 119.4(6)
C2 C1 C7 118.0(6)
C6 C1 C7 122.6(6)
C3 C2 C1 121.4(7)
C4 C3 C2 119.4(6)
C3 C4 C5 120.5(6)
C4 C5 C6 120.9(7)
C1 C6 C5 118.2(6)
C1 C6 B1 124.2(6)
C5 C6 B1 117.3(6)
C1 C7 C9 114.8(6)
C8 C7 C1 123.0(6)
C8 C7 C9 122.2(6)
C7 C8 P1 124.0(5)
C11 C10 P1 120.9(6)
C11 C10 C15 117.9(7)
C15 C10 P1 120.6(6)
C12 C11 C10 121.3(8)
C13 C12 C11 120.0(9)
C12 C13 C14 119.3(9)
C13 C14 C15 121.4(10)
C14 C15 C10 119.9(9)
C17 C16 P1 125.7(7)
C17 C16 C21 118.1(8)
C21 C16 P1 116.1(6)
C16 C17 C18 120.6(10)
C19 C18 C17 122.5(9)
C18 C19 C20 117.6(9)
C19 C20 C21 121.1(10)
C16 C21 C20 120.0(9)
O2 C22 C23 102.1(5)
O2 C22 C24 107.1(6)
O2 C22 C25 107.2(6)
C24 C22 C23 112.6(6)
C25 C22 C23 115.8(6)
C25 C22 C24 111.2(6)
O1 C23 C22 101.5(5)
O1 C23 C26 106.5(6)
O1 C23 C27 109.3(6)
C26 C23 C22 111.3(6)
C27 C23 C22 115.0(6)
C27 C23 C26 112.3(7)
O1 B1 O2 112.8(6)
O1 B1 C6 123.4(6)
O2 B1 C6 123.7(6)

loop_
_geom_bond_atom_site_label_1
_geom_bond_atom_site_label_2
_geom_bond_distance
P1 C8 1.819(7)
P1 C10 1.824(7)
P1 C16 1.852(8)
O1 C23 1.473(9)
O1 B1 1.350(9)
O2 C22 1.478(8)
O2 B1 1.382(8)
C1 C2 1.396(9)
C1 C6 1.404(9)
C1 C7 1.496(8)
C2 C3 1.392(9)
C3 C4 1.367(10)
C4 C5 1.390(10)
C5 C6 1.414(8)
C6 B1 1.553(10)
C7 C8 1.320(9)
C7 C9 1.500(9)
C10 C11 1.397(11)
C10 C15 1.405(10)
C11 C12 1.399(11)
C12 C13 1.373(13)
C13 C14 1.384(14)
C14 C15 1.391(12)
C16 C17 1.360(10)
C16 C21 1.382(12)
C17 C18 1.383(13)
C18 C19 1.341(15)
C19 C20 1.374(13)
C20 C21 1.397(12)
C22 C23 1.559(9)
C22 C24 1.530(10)
C22 C25 1.506(9)
C23 C26 1.536(11)
C23 C27 1.473(10)
